data_7120106
loop_
_publ_author_name
'Abdalla, Joseph A. B.'
'Tirfoin, R\'emi C.'
'Niu, Haoyu'
'Aldridge, Simon'

_publ_section_title
;
 A zwitterionic hydrocarbon-soluble borenium ion based on a
 \b-diketiminate backbone
;
_journal_name_full 'Chem. Commun.'
_journal_paper_doi 10.1039/C7CC03121A
_journal_year 2017
_chemical_absolute_configuration unk
_chemical_formula_moiety 'C57 H55 B2 F15 N2 O1'
_chemical_formula_sum 'C57 H55 B2 F15 N2 O'
_chemical_formula_weight 1090.67
_space_group_IT_number 33
_symmetry_cell_setting orthorhombic
_symmetry_space_group_name_Hall 'P 2c -2n'
_symmetry_space_group_name_H-M 'P n a 21'
_atom_sites_solution_hydrogens difmap
_atom_sites_solution_primary other
_audit_creation_date 2014-01-26
_audit_creation_method CRYSTALS_ver_14.43
_audit_update_record
;
2017-04-18 deposited with the CCDC.
2017-05-11 downloaded from the CCDC.
;
_cell_angle_alpha 90
_cell_angle_beta 90
_cell_angle_gamma 90
_cell_formula_units_Z 4
_cell_length_a 18.4434(2)
_cell_length_b 17.7597(2)
_cell_length_c 17.6898(2)
_cell_measurement_reflns_used 19434
_cell_measurement_temperature 150
_cell_measurement_theta_max 76
_cell_measurement_theta_min 3
_cell_volume 5794.28(11)
_computing_cell_refinement 'CrysAlis, (Oxford Diffraction, 2002)'
_computing_data_collection 'SuperNova, (Oxford Diffraction, 2010)'
_computing_data_reduction 'CrysAlis, (Oxford Diffraction, 2002)'
_computing_molecular_graphics 'CAMERON (Watkin et al., 1996)'
_computing_publication_material 'CRYSTALS (Betteridge et al., 2003)'
_computing_structure_refinement 'CRYSTALS (Betteridge et al., 2003)'
_computing_structure_solution 'Superflip (Palatinus & Chapuis, 2007)'
_diffrn_ambient_temperature 150
_diffrn_measured_fraction_theta_full 0.999
_diffrn_measured_fraction_theta_max 0.995
_diffrn_measurement_device Area
_diffrn_measurement_device_type 'Oxford Diffraction SuperNova'
_diffrn_measurement_method \w
_diffrn_radiation_monochromator graphite
_diffrn_radiation_type 'Cu K\a'
_diffrn_radiation_wavelength 1.54180
_diffrn_reflns_av_R_equivalents 0.027
_diffrn_reflns_limit_h_max 23
_diffrn_reflns_limit_h_min 0
_diffrn_reflns_limit_k_max 22
_diffrn_reflns_limit_k_min 0
_diffrn_reflns_limit_l_max 22
_diffrn_reflns_limit_l_min -17
_diffrn_reflns_number 10536
_diffrn_reflns_theta_full 74.763
_diffrn_reflns_theta_max 76.289
_diffrn_reflns_theta_min 3.455
_diffrn_standards_number 0
_exptl_absorpt_coefficient_mu 0.923
_exptl_absorpt_correction_T_max 0.86
_exptl_absorpt_correction_T_min 0.80
_exptl_absorpt_correction_type multi-scan
_exptl_absorpt_process_details 'CrysAlis, (Oxford Diffraction, 2002)'
_exptl_crystal_colour colourless
_exptl_crystal_density_diffrn 1.250
_exptl_crystal_density_method 'not measured'
_exptl_crystal_description block
_exptl_crystal_F_000 2256
_exptl_crystal_size_max 0.260
_exptl_crystal_size_mid 0.210
_exptl_crystal_size_min 0.160
_platon_squeeze_details
;
;
_refine_diff_density_max 0.17
_refine_diff_density_min -0.15
_refine_ls_extinction_method None
_refine_ls_goodness_of_fit_ref 0.9867
_refine_ls_hydrogen_treatment constr
_refine_ls_matrix_type full
_refine_ls_number_parameters 694
_refine_ls_number_reflns 10500
_refine_ls_number_restraints 1
_refine_ls_R_factor_all 0.0314
_refine_ls_R_factor_gt 0.0298
_refine_ls_shift/su_max 0.0014948
_refine_ls_shift/su_mean 0.0001456
_refine_ls_structure_factor_coef Fsqd
_refine_ls_weighting_details
;
 Method= Modified Sheldrick 
 w=1/[\s^2^(F^2^) + ( 0.05P)^2^ + 0.70P] 
 ,where P=(max(Fo^2^,0) + 2Fc^2^)/3 
;
_refine_ls_weighting_scheme calc
_refine_ls_wR_factor_all 0.0807
_refine_ls_wR_factor_gt 0.0784
_refine_ls_wR_factor_ref 0.0807
_reflns_limit_h_max 23
_reflns_limit_h_min 0
_reflns_limit_k_max 22
_reflns_limit_k_min 0
_reflns_limit_l_max 22
_reflns_limit_l_min -17
_reflns_number_gt 10079
_reflns_number_total 10536
_reflns_threshold_expression I>2.0\s(I)
_oxford_diffrn_Wilson_B_factor 2.77
_oxford_diffrn_Wilson_scale 0.09
_oxford_refine_ls_r_factor_ref 0.0314
_oxford_refine_ls_scale 3.27(2)
_oxford_reflns_number_all 10500
_oxford_reflns_threshold_expression_ref I>-3.0\s(I)
_oxford_structure_analysis_title '154JART14 in P n a 21'
_cod_data_source_file c7cc03121a2.cif
_cod_data_source_block 154JART14
_cod_depositor_comments
;
The following automatic conversions were performed:

'_atom_sites_solution_primary' value 'Other' changed to 'other'
according to
/home/data/users/saulius/crontab/automatic-downloads/rss-feeds/RSC/lib/dictionaries/cif_core.dic
dictionary named 'cif_core.dic' version 2.4.2 from 2011-04-26.

Automatic conversion script
Id: cif_fix_values 4973 2017-02-22 13:04:09Z antanas 
;
_cod_original_sg_symbol_H-M 'P n a 21 '
_cod_original_formula_sum 'C57 H55 B2 F15 N2 O1'
_cod_database_code 7120106

loop_
_symmetry_equiv_pos_as_xyz
x,y,z
-x,-y,z+1/2
-x+1/2,y+1/2,z+1/2
x+1/2,-y+1/2,z

loop_
_atom_site_label
_atom_site_type_symbol
_atom_site_fract_x
_atom_site_fract_y
_atom_site_fract_z
_atom_site_U_iso_or_equiv
_atom_site_occupancy
_atom_site_adp_type
_atom_site_refinement_flags_posn
F1 F 0.30089(5) 0.61342(5) 0.26355(6) 0.0308 1.0000 Uani .
C2 C 0.28568(8) 0.55053(8) 0.22320(9) 0.0251 1.0000 Uani .
C3 C 0.30198(9) 0.55443(8) 0.14729(9) 0.0293 1.0000 Uani .
F4 F 0.33234(6) 0.61631(6) 0.11723(6) 0.0425 1.0000 Uani .
C5 C 0.28525(9) 0.49433(10) 0.10089(9) 0.0325 1.0000 Uani .
F6 F 0.29762(6) 0.49788(7) 0.02627(6) 0.0448 1.0000 Uani .
C7 C 0.25344(9) 0.43161(9) 0.13232(9) 0.0316 1.0000 Uani .
F8 F 0.23613(7) 0.37327(6) 0.08743(7) 0.0446 1.0000 Uani .
C9 C 0.23873(9) 0.43002(8) 0.20912(9) 0.0280 1.0000 Uani .
C10 C 0.25348(8) 0.48906(8) 0.25874(8) 0.0236 1.0000 Uani .
B11 B 0.22718(8) 0.49583(8) 0.34822(9) 0.0213 1.0000 Uani .
C12 C 0.29726(7) 0.52263(7) 0.40121(8) 0.0204 1.0000 Uani .
C13 C 0.28731(7) 0.51846(7) 0.48526(8) 0.0196 1.0000 Uani .
N14 N 0.34581(6) 0.51262(6) 0.53197(7) 0.0191 1.0000 Uani .
C15 C 0.41692(7) 0.53112(7) 0.50134(8) 0.0208 1.0000 Uani .
C16 C 0.46817(8) 0.47402(8) 0.48803(8) 0.0248 1.0000 Uani .
C17 C 0.53823(8) 0.49669(9) 0.46791(10) 0.0321 1.0000 Uani .
C18 C 0.55598(9) 0.57221(10) 0.46029(10) 0.0358 1.0000 Uani .
C19 C 0.50353(9) 0.62687(9) 0.47128(10) 0.0321 1.0000 Uani .
C20 C 0.43272(8) 0.60807(8) 0.49208(9) 0.0255 1.0000 Uani .
C21 C 0.37797(9) 0.67069(8) 0.50555(10) 0.0303 1.0000 Uani .
C22 C 0.37554(11) 0.72651(9) 0.43931(12) 0.0429 1.0000 Uani .
C23 C 0.39244(11) 0.71227(9) 0.58002(12) 0.0417 1.0000 Uani .
C24 C 0.45097(8) 0.39052(8) 0.49282(10) 0.0307 1.0000 Uani .
C25 C 0.49352(12) 0.35163(10) 0.55599(12) 0.0443 1.0000 Uani .
C26 C 0.46760(10) 0.35157(10) 0.41736(11) 0.0393 1.0000 Uani .
B27 B 0.33901(8) 0.49631(8) 0.61238(9) 0.0204 1.0000 Uani .
N28 N 0.26460(6) 0.49056(6) 0.63945(7) 0.0215 1.0000 Uani .
C29 C 0.20722(7) 0.50759(7) 0.59418(8) 0.0225 1.0000 Uani .
C30 C 0.21886(7) 0.52004(7) 0.51801(8) 0.0218 1.0000 Uani .
C31 C 0.13186(8) 0.51145(9) 0.62557(9) 0.0313 1.0000 Uani .
C32 C 0.24934(8) 0.46856(8) 0.71722(9) 0.0262 1.0000 Uani .
C33 C 0.26134(9) 0.52078(9) 0.77474(9) 0.0318 1.0000 Uani .
C34 C 0.28597(10) 0.60068(9) 0.75933(10) 0.0358 1.0000 Uani .
C35 C 0.34813(11) 0.62480(11) 0.81113(12) 0.0455 1.0000 Uani .
C36 C 0.22188(13) 0.65532(12) 0.76563(16) 0.0582 1.0000 Uani .
C37 C 0.24847(12) 0.49672(12) 0.84877(11) 0.0466 1.0000 Uani .
C38 C 0.22640(15) 0.42341(15) 0.86381(11) 0.0597 1.0000 Uani .
C40 C 0.21479(13) 0.37362(12) 0.80519(11) 0.0486 1.0000 Uani .
C41 C 0.22548(9) 0.39465(9) 0.73051(10) 0.0337 1.0000 Uani .
C43 C 0.21223(10) 0.33754(9) 0.66717(11) 0.0371 1.0000 Uani .
C42 C 0.13966(10) 0.29719(11) 0.67537(13) 0.0456 1.0000 Uani .
C44 C 0.27291(13) 0.27919(15) 0.6609(2) 0.0693 1.0000 Uani .
C45 C 0.40592(8) 0.48584(7) 0.66706(8) 0.0232 1.0000 Uani .
C46 C 0.46634(8) 0.53370(8) 0.66595(9) 0.0259 1.0000 Uani .
C47 C 0.52463(9) 0.52325(9) 0.71457(10) 0.0324 1.0000 Uani .
C48 C 0.52488(9) 0.46365(9) 0.76519(10) 0.0347 1.0000 Uani .
C49 C 0.46630(9) 0.41464(9) 0.76708(10) 0.0334 1.0000 Uani .
C52 C 0.40735(8) 0.42637(8) 0.71939(9) 0.0282 1.0000 Uani .
C50 C 0.16075(8) 0.55861(8) 0.34106(8) 0.0244 1.0000 Uani .
C51 C 0.16266(8) 0.63317(8) 0.36439(9) 0.0273 1.0000 Uani .
F52 F 0.21939(5) 0.66046(5) 0.40451(6) 0.0330 1.0000 Uani .
C53 C 0.10956(9) 0.68585(9) 0.34819(11) 0.0356 1.0000 Uani .
F54 F 0.11658(7) 0.75797(5) 0.37073(7) 0.0474 1.0000 Uani .
C55 C 0.04924(11) 0.66450(11) 0.30810(13) 0.0465 1.0000 Uani .
F56 F -0.00332(8) 0.71464(7) 0.29303(11) 0.0717 1.0000 Uani .
C57 C 0.04364(10) 0.59052(11) 0.28420(13) 0.0454 1.0000 Uani .
C58 C 0.09882(9) 0.54088(9) 0.29967(10) 0.0330 1.0000 Uani .
F59 F 0.09117(6) 0.47072(5) 0.27186(7) 0.0408 1.0000 Uani .
F60 F -0.01520(8) 0.56839(7) 0.24496(11) 0.0730 1.0000 Uani .
C61 C 0.20192(8) 0.41385(7) 0.38330(8) 0.0240 1.0000 Uani .
C62 C 0.25200(8) 0.35494(8) 0.38546(9) 0.0272 1.0000 Uani .
F63 F 0.31577(5) 0.36252(5) 0.34819(6) 0.0347 1.0000 Uani .
C64 C 0.24166(11) 0.28795(9) 0.42332(10) 0.0355 1.0000 Uani .
F65 F 0.29440(8) 0.23582(6) 0.42583(7) 0.0490 1.0000 Uani .
C66 C 0.17654(12) 0.27447(9) 0.45910(10) 0.0388 1.0000 Uani .
F67 F 0.16525(8) 0.20852(6) 0.49413(7) 0.0538 1.0000 Uani .
C68 C 0.12423(10) 0.32909(9) 0.45761(10) 0.0374 1.0000 Uani .
C69 C 0.13784(9) 0.39674(8) 0.42139(9) 0.0299 1.0000 Uani .
F70 F 0.08425(5) 0.44826(6) 0.42699(7) 0.0389 1.0000 Uani .
F71 F 0.06046(7) 0.31748(7) 0.49198(8) 0.0537 1.0000 Uani .
F72 F 0.20604(6) 0.36614(5) 0.23317(6) 0.0376 1.0000 Uani .
O73 O 0.42901(7) 0.21590(7) 0.16330(8) 0.0415 1.0000 Uani .
C74 C 0.38388(11) 0.26875(10) 0.12613(12) 0.0423 1.0000 Uani .
C75 C 0.35051(15) 0.23102(14) 0.05855(14) 0.0609 1.0000 Uani .
C76 C 0.45749(11) 0.24544(10) 0.23173(13) 0.0455 1.0000 Uani .
C77 C 0.50543(16) 0.18665(15) 0.26667(19) 0.0705 1.0000 Uani .
H121 H 0.3059 0.5750 0.3894 0.0243 1.0000 Uiso R
H122 H 0.3397 0.4920 0.3869 0.0250 1.0000 Uiso R
H171 H 0.5733 0.4596 0.4599 0.0358 1.0000 Uiso R
H181 H 0.6054 0.5867 0.4465 0.0431 1.0000 Uiso R
H191 H 0.5157 0.6777 0.4662 0.0408 1.0000 Uiso R
H211 H 0.3299 0.6468 0.5103 0.0353 1.0000 Uiso R
H221 H 0.3358 0.7602 0.4461 0.0636 1.0000 Uiso R
H222 H 0.4209 0.7528 0.4365 0.0638 1.0000 Uiso R
H223 H 0.3677 0.6976 0.3945 0.0642 1.0000 Uiso R
H231 H 0.3519 0.7450 0.5877 0.0660 1.0000 Uiso R
H232 H 0.4375 0.7395 0.5749 0.0658 1.0000 Uiso R
H233 H 0.3943 0.6747 0.6195 0.0663 1.0000 Uiso R
H241 H 0.3999 0.3852 0.5049 0.0362 1.0000 Uiso R
H251 H 0.4739 0.3022 0.5600 0.0626 1.0000 Uiso R
H252 H 0.4867 0.3789 0.6021 0.0630 1.0000 Uiso R
H253 H 0.5431 0.3501 0.5412 0.0627 1.0000 Uiso R
H261 H 0.4443 0.3026 0.4190 0.0607 1.0000 Uiso R
H262 H 0.5199 0.3467 0.4118 0.0612 1.0000 Uiso R
H263 H 0.4466 0.3804 0.3774 0.0612 1.0000 Uiso R
H301 H 0.1782 0.5261 0.4867 0.0270 1.0000 Uiso R
H311 H 0.1009 0.4946 0.5866 0.0460 1.0000 Uiso R
H313 H 0.1187 0.5612 0.6410 0.0465 1.0000 Uiso R
H312 H 0.1287 0.4765 0.6676 0.0460 1.0000 Uiso R
H341 H 0.3048 0.6022 0.7069 0.0429 1.0000 Uiso R
H352 H 0.3679 0.6726 0.7942 0.0700 1.0000 Uiso R
H351 H 0.3302 0.6301 0.8607 0.0700 1.0000 Uiso R
H353 H 0.3867 0.5872 0.8113 0.0696 1.0000 Uiso R
H361 H 0.2408 0.7047 0.7530 0.0942 1.0000 Uiso R
H362 H 0.2019 0.6540 0.8170 0.0941 1.0000 Uiso R
H363 H 0.1846 0.6405 0.7299 0.0942 1.0000 Uiso R
H371 H 0.2561 0.5293 0.8876 0.0571 1.0000 Uiso R
H381 H 0.2191 0.4085 0.9123 0.0730 1.0000 Uiso R
H401 H 0.1994 0.3248 0.8163 0.0582 1.0000 Uiso R
H431 H 0.2086 0.3661 0.6187 0.0451 1.0000 Uiso R
H421 H 0.1335 0.2667 0.6315 0.0696 1.0000 Uiso R
H423 H 0.1413 0.2673 0.7194 0.0696 1.0000 Uiso R
H422 H 0.1029 0.3347 0.6784 0.0697 1.0000 Uiso R
H441 H 0.2641 0.2471 0.6180 0.1141 1.0000 Uiso R
H443 H 0.2674 0.2493 0.7073 0.1142 1.0000 Uiso R
H442 H 0.3203 0.3015 0.6594 0.1139 1.0000 Uiso R
H461 H 0.4652 0.5749 0.6340 0.0300 1.0000 Uiso R
H471 H 0.5651 0.5552 0.7112 0.0389 1.0000 Uiso R
H481 H 0.5641 0.4572 0.7969 0.0395 1.0000 Uiso R
H491 H 0.4652 0.3736 0.7988 0.0413 1.0000 Uiso R
H521 H 0.3689 0.3936 0.7228 0.0333 1.0000 Uiso R
H742 H 0.4092 0.3141 0.1114 0.0498 1.0000 Uiso R
H741 H 0.3446 0.2860 0.1603 0.0493 1.0000 Uiso R
H751 H 0.3277 0.2717 0.0294 0.0970 1.0000 Uiso R
H753 H 0.3890 0.2080 0.0301 0.0968 1.0000 Uiso R
H752 H 0.3152 0.1959 0.0755 0.0969 1.0000 Uiso R
H761 H 0.4854 0.2908 0.2203 0.0579 1.0000 Uiso R
H762 H 0.4176 0.2575 0.2671 0.0583 1.0000 Uiso R
H771 H 0.5453 0.2059 0.2965 0.1100 1.0000 Uiso R
H772 H 0.5261 0.1583 0.2246 0.1100 1.0000 Uiso R
H773 H 0.4781 0.1521 0.2957 0.1101 1.0000 Uiso R

loop_
_atom_site_aniso_label
_atom_site_aniso_U_11
_atom_site_aniso_U_22
_atom_site_aniso_U_33
_atom_site_aniso_U_23
_atom_site_aniso_U_13
_atom_site_aniso_U_12
F1 0.0434(5) 0.0249(4) 0.0240(4) 0.0010(3) 0.0010(4) -0.0063(3)
C2 0.0279(7) 0.0257(6) 0.0217(7) 0.0011(5) -0.0028(5) 0.0017(5)
C3 0.0312(7) 0.0329(7) 0.0239(7) 0.0075(6) 0.0015(6) 0.0019(6)
F4 0.0553(6) 0.0428(5) 0.0292(5) 0.0116(4) 0.0087(5) -0.0066(4)
C5 0.0341(8) 0.0456(8) 0.0178(7) 0.0012(6) 0.0006(6) 0.0072(6)
F6 0.0516(6) 0.0650(6) 0.0179(5) -0.0010(4) 0.0038(4) 0.0041(5)
C7 0.0375(8) 0.0348(7) 0.0226(7) -0.0082(6) -0.0056(6) 0.0034(6)
F8 0.0604(7) 0.0445(5) 0.0290(5) -0.0155(4) -0.0074(5) 0.0003(5)
C9 0.0344(7) 0.0261(6) 0.0235(7) -0.0014(5) -0.0044(6) -0.0011(5)
C10 0.0273(6) 0.0253(6) 0.0183(6) 0.0001(5) -0.0031(5) 0.0011(5)
B11 0.0236(7) 0.0225(6) 0.0177(7) 0.0010(5) -0.0020(5) -0.0002(5)
C12 0.0214(6) 0.0236(5) 0.0163(6) 0.0008(5) -0.0004(5) 0.0005(5)
C13 0.0225(6) 0.0178(5) 0.0185(6) -0.0006(4) -0.0002(5) 0.0009(4)
N14 0.0201(5) 0.0192(5) 0.0180(5) -0.0003(4) -0.0009(4) 0.0002(4)
C15 0.0203(6) 0.0258(6) 0.0163(6) 0.0010(5) -0.0005(5) -0.0010(5)
C16 0.0225(6) 0.0307(6) 0.0213(7) -0.0023(5) -0.0003(5) 0.0016(5)
C17 0.0230(7) 0.0437(8) 0.0295(8) -0.0030(6) 0.0033(6) -0.0005(6)
C18 0.0238(7) 0.0515(9) 0.0322(8) 0.0035(7) 0.0023(6) -0.0084(6)
C19 0.0299(7) 0.0357(7) 0.0306(8) 0.0057(6) -0.0022(6) -0.0114(6)
C20 0.0285(7) 0.0273(6) 0.0206(7) 0.0035(5) -0.0025(5) -0.0049(5)
C21 0.0314(7) 0.0227(6) 0.0369(9) 0.0045(6) -0.0059(6) -0.0021(5)
C22 0.0530(11) 0.0288(7) 0.0470(11) 0.0128(7) -0.0137(8) -0.0031(7)
C23 0.0497(10) 0.0302(7) 0.0452(10) -0.0047(7) -0.0065(8) 0.0081(7)
C24 0.0260(7) 0.0291(6) 0.0370(9) -0.0029(6) 0.0046(6) 0.0028(5)
C25 0.0568(11) 0.0359(8) 0.0402(10) -0.0016(7) 0.0058(9) 0.0174(8)
C26 0.0377(8) 0.0389(8) 0.0413(10) -0.0115(7) -0.0043(7) 0.0068(7)
B27 0.0244(7) 0.0185(6) 0.0182(7) 0.0001(5) -0.0006(6) 0.0009(5)
N28 0.0235(5) 0.0249(5) 0.0161(5) -0.0014(4) 0.0010(4) 0.0000(4)
C29 0.0224(6) 0.0242(6) 0.0208(7) -0.0018(5) 0.0011(5) 0.0001(5)
C30 0.0200(6) 0.0256(6) 0.0197(7) -0.0003(5) -0.0016(5) 0.0003(5)
C31 0.0228(7) 0.0470(8) 0.0242(7) -0.0002(6) 0.0041(6) 0.0035(6)
C32 0.0264(7) 0.0343(7) 0.0178(7) 0.0020(5) 0.0014(5) 0.0014(5)
C33 0.0343(8) 0.0405(8) 0.0206(7) -0.0018(6) 0.0004(6) 0.0047(6)
C34 0.0477(9) 0.0343(7) 0.0253(8) -0.0070(6) -0.0047(7) 0.0022(7)
C35 0.0503(10) 0.0460(9) 0.0400(10) -0.0135(8) -0.0097(8) -0.0006(8)
C36 0.0620(13) 0.0509(11) 0.0616(14) -0.0184(10) -0.0215(11) 0.0177(9)
C37 0.0590(12) 0.0629(11) 0.0180(8) -0.0051(8) 0.0026(8) -0.0081(9)
C38 0.0838(16) 0.0752(14) 0.0200(9) 0.0110(9) 0.0053(9) -0.0201(12)
C40 0.0638(12) 0.0523(10) 0.0296(9) 0.0131(8) 0.0050(8) -0.0154(9)
C41 0.0367(8) 0.0377(8) 0.0267(8) 0.0026(6) 0.0056(6) -0.0030(6)
C43 0.0438(9) 0.0326(7) 0.0350(9) -0.0007(6) 0.0117(7) -0.0083(6)
C42 0.0395(9) 0.0481(9) 0.0494(11) -0.0065(8) 0.0066(8) -0.0053(7)
C44 0.0422(11) 0.0630(13) 0.103(2) -0.0369(14) 0.0046(12) -0.0025(10)
C45 0.0243(6) 0.0271(6) 0.0183(6) -0.0023(5) -0.0017(5) 0.0029(5)
C46 0.0276(7) 0.0275(6) 0.0226(7) 0.0001(5) -0.0024(6) 0.0024(5)
C47 0.0280(7) 0.0390(7) 0.0302(8) -0.0035(6) -0.0064(6) -0.0015(6)
C48 0.0315(7) 0.0434(8) 0.0292(8) -0.0004(6) -0.0121(6) 0.0060(6)
C49 0.0371(8) 0.0360(7) 0.0270(8) 0.0052(6) -0.0075(6) 0.0060(6)
C52 0.0311(7) 0.0310(7) 0.0225(7) 0.0026(5) -0.0035(6) 0.0007(5)
C50 0.0238(6) 0.0274(6) 0.0220(6) 0.0021(5) -0.0020(5) 0.0005(5)
C51 0.0259(7) 0.0306(6) 0.0256(7) -0.0002(5) -0.0046(5) 0.0022(5)
F52 0.0325(4) 0.0307(4) 0.0358(5) -0.0080(4) -0.0095(4) 0.0022(3)
C53 0.0381(8) 0.0291(7) 0.0398(9) -0.0037(6) -0.0062(7) 0.0085(6)
F54 0.0530(6) 0.0311(4) 0.0580(7) -0.0107(4) -0.0142(5) 0.0143(4)
C55 0.0384(9) 0.0411(9) 0.0600(12) -0.0043(8) -0.0183(9) 0.0154(7)
F56 0.0562(7) 0.0548(7) 0.1042(12) -0.0124(7) -0.0394(8) 0.0281(6)
C57 0.0338(8) 0.0430(9) 0.0595(12) -0.0048(8) -0.0223(8) 0.0027(7)
C58 0.0315(8) 0.0321(7) 0.0354(9) -0.0003(6) -0.0084(6) -0.0004(6)
F59 0.0380(5) 0.0325(4) 0.0519(6) -0.0057(4) -0.0170(5) -0.0030(4)
F60 0.0481(7) 0.0592(7) 0.1116(13) -0.0179(7) -0.0506(8) 0.0110(6)
C61 0.0281(7) 0.0238(6) 0.0203(6) 0.0006(5) -0.0029(5) -0.0026(5)
C62 0.0333(7) 0.0257(6) 0.0225(7) -0.0004(5) -0.0020(6) -0.0016(5)
F63 0.0347(4) 0.0316(4) 0.0377(5) 0.0008(4) 0.0024(4) 0.0061(4)
C64 0.0538(10) 0.0246(7) 0.0279(8) -0.0014(6) -0.0057(7) 0.0022(6)
F65 0.0739(8) 0.0285(4) 0.0445(6) 0.0045(4) -0.0048(6) 0.0147(5)
C66 0.0640(11) 0.0261(7) 0.0262(8) 0.0034(6) -0.0008(8) -0.0130(7)
F67 0.0932(10) 0.0290(4) 0.0391(6) 0.0101(4) 0.0057(6) -0.0149(5)
C68 0.0453(9) 0.0372(8) 0.0298(8) -0.0003(6) 0.0058(7) -0.0176(7)
C69 0.0313(7) 0.0308(7) 0.0277(7) -0.0011(6) 0.0002(6) -0.0065(6)
F70 0.0279(4) 0.0408(5) 0.0481(6) 0.0034(4) 0.0074(4) -0.0028(4)
F71 0.0545(7) 0.0528(6) 0.0539(7) 0.0079(5) 0.0168(6) -0.0224(5)
F72 0.0548(6) 0.0285(4) 0.0295(5) -0.0024(3) -0.0048(4) -0.0121(4)
O73 0.0450(7) 0.0360(5) 0.0433(7) -0.0040(5) -0.0005(6) 0.0059(5)
C74 0.0482(10) 0.0385(8) 0.0403(10) 0.0000(7) 0.0004(8) 0.0045(7)
C75 0.0690(15) 0.0635(13) 0.0501(13) -0.0087(10) -0.0102(11) 0.0112(11)
C76 0.0458(10) 0.0422(9) 0.0483(11) -0.0043(8) -0.0065(8) 0.0058(7)
C77 0.0756(16) 0.0625(13) 0.0733(17) -0.0010(12) -0.0224(14) 0.0213(12)

loop_
_atom_type_symbol
_atom_type_scat_dispersion_real
_atom_type_scat_dispersion_imag
_atom_type_scat_Cromer_Mann_a1
_atom_type_scat_Cromer_Mann_b1
_atom_type_scat_Cromer_Mann_a2
_atom_type_scat_Cromer_Mann_b2
_atom_type_scat_Cromer_Mann_a3
_atom_type_scat_Cromer_Mann_b3
_atom_type_scat_Cromer_Mann_a4
_atom_type_scat_Cromer_Mann_b4
_atom_type_scat_Cromer_Mann_c
_atom_type_scat_source
C 0.0181 0.0091 2.3100 20.8439 1.0200 10.2075 1.5886 0.5687 0.8650 51.6512 0.2156 'International Tables Vol C 4.2.6.8 and 6.1.1.4'
H 0.0000 0.0000 0.4930 10.5109 0.3229 26.1257 0.1402 3.1424 0.0408 57.7998 0.0030 'International Tables Vol C 4.2.6.8 and 6.1.1.4'
F 0.0727 0.0534 3.5392 10.2825 2.6412 4.2944 1.5170 0.2615 1.0243 26.1476 0.2776 'International Tables Vol C 4.2.6.8 and 6.1.1.4'
B 0.0090 0.0039 2.0545 23.2185 1.3326 1.0210 1.0979 60.3498 0.7068 0.1403 -0.1932 'International Tables Vol C 4.2.6.8 and 6.1.1.4'
N 0.0311 0.0180 12.2126 0.0057 3.1322 9.8933 2.0125 28.9975 1.1663 0.5826 -11.5290 'International Tables Vol C 4.2.6.8 and 6.1.1.4'
O 0.0492 0.0322 3.0485 13.2771 2.2868 5.7011 1.5463 0.3239 0.8670 32.9089 0.2508 'International Tables Vol C 4.2.6.8 and 6.1.1.4'

loop_
_geom_angle_atom_site_label_1
_geom_angle_atom_site_label_2
_geom_angle_atom_site_label_3
_geom_angle
_geom_angle_publ_flag
F1 C2 C3 115.26(13) yes
F1 C2 C10 119.78(13) yes
C3 C2 C10 124.92(14) yes
C2 C3 F4 121.21(14) yes
C2 C3 C5 119.44(14) yes
F4 C3 C5 119.34(14) yes
C3 C5 F6 120.70(15) yes
C3 C5 C7 118.72(15) yes
F6 C5 C7 120.55(15) yes
C5 C7 F8 119.11(15) yes
C5 C7 C9 119.74(14) yes
F8 C7 C9 121.14(15) yes
C7 C9 C10 124.31(14) yes
C7 C9 F72 114.36(13) yes
C10 C9 F72 121.30(14) yes
C9 C10 C2 112.86(14) yes
C9 C10 B11 126.71(13) yes
C2 C10 B11 119.89(12) yes
C10 B11 C12 109.30(11) yes
C10 B11 C50 101.04(11) yes
C12 B11 C50 115.04(11) yes
C10 B11 C61 112.17(11) yes
C12 B11 C61 105.04(11) yes
C50 B11 C61 114.37(11) yes
B11 C12 C13 116.66(11) yes
B11 C12 H121 106.3 no
C13 C12 H121 106.4 no
B11 C12 H122 108.3 no
C13 C12 H122 109.0 no
H121 C12 H122 110.1 no
C12 C13 N14 120.53(12) yes
C12 C13 C30 121.56(12) yes
N14 C13 C30 117.91(12) yes
C13 N14 C15 118.04(11) yes
C13 N14 B27 122.61(12) yes
C15 N14 B27 119.04(11) yes
N14 C15 C16 120.32(11) yes
N14 C15 C20 116.67(12) yes
C16 C15 C20 122.81(13) yes
C15 C16 C17 117.11(13) yes
C15 C16 C24 123.67(12) yes
C17 C16 C24 119.20(13) yes
C16 C17 C18 121.38(15) yes
C16 C17 H171 118.3 no
C18 C17 H171 120.3 no
C17 C18 C19 119.98(14) yes
C17 C18 H181 119.9 no
C19 C18 H181 120.2 no
C18 C19 C20 121.50(14) yes
C18 C19 H191 119.7 no
C20 C19 H191 118.8 no
C15 C20 C19 117.15(13) yes
C15 C20 C21 123.68(13) yes
C19 C20 C21 119.15(13) yes
C20 C21 C22 111.83(15) yes
C20 C21 C23 111.78(13) yes
C22 C21 C23 110.47(13) yes
C20 C21 H211 107.2 no
C22 C21 H211 108.4 no
C23 C21 H211 106.9 no
C21 C22 H221 109.3 no
C21 C22 H222 109.2 no
H221 C22 H222 111.8 no
C21 C22 H223 106.9 no
H221 C22 H223 108.9 no
H222 C22 H223 110.5 no
C21 C23 H231 106.2 no
C21 C23 H232 108.1 no
H231 C23 H232 112.5 no
C21 C23 H233 107.1 no
H231 C23 H233 110.2 no
H232 C23 H233 112.5 no
C16 C24 C25 111.99(14) yes
C16 C24 C26 110.48(14) yes
C25 C24 C26 109.22(13) yes
C16 C24 H241 108.1 no
C25 C24 H241 107.0 no
C26 C24 H241 109.9 no
C24 C25 H251 106.0 no
C24 C25 H252 109.0 no
H251 C25 H252 110.7 no
C24 C25 H253 107.7 no
H251 C25 H253 111.0 no
H252 C25 H253 112.1 no
C24 C26 H261 106.8 no
C24 C26 H262 109.0 no
H261 C26 H262 111.2 no
C24 C26 H263 108.7 no
H261 C26 H263 108.9 no
H262 C26 H263 112.0 no
N14 B27 N28 114.57(12) yes
N14 B27 C45 123.66(12) yes
N28 B27 C45 121.77(12) yes
B27 N28 C29 121.55(12) yes
B27 N28 C32 120.73(12) yes
C29 N28 C32 117.69(12) yes
N28 C29 C30 119.23(12) yes
N28 C29 C31 120.89(13) yes
C30 C29 C31 119.87(13) yes
C13 C30 C29 122.98(13) yes
C13 C30 H301 118.8 no
C29 C30 H301 118.0 no
C29 C31 H311 106.0 no
C29 C31 H313 112.5 no
H311 C31 H313 110.4 no
C29 C31 H312 108.1 no
H311 C31 H312 108.7 no
H313 C31 H312 110.9 no
N28 C32 C33 118.68(13) yes
N28 C32 C41 117.98(13) yes
C33 C32 C41 123.31(14) yes
C32 C33 C34 122.64(14) yes
C32 C33 C37 116.96(16) yes
C34 C33 C37 120.39(15) yes
C33 C34 C35 112.31(15) yes
C33 C34 C36 110.40(17) yes
C35 C34 C36 110.93(15) yes
C33 C34 H341 107.4 no
C35 C34 H341 106.9 no
C36 C34 H341 108.7 no
C34 C35 H352 110.0 no
C34 C35 H351 108.8 no
H352 C35 H351 109.3 no
C34 C35 H353 110.9 no
H352 C35 H353 108.9 no
H351 C35 H353 108.9 no
C34 C36 H361 106.1 no
C34 C36 H362 110.0 no
H361 C36 H362 111.7 no
C34 C36 H363 109.1 no
H361 C36 H363 110.5 no
H362 C36 H363 109.4 no
C33 C37 C38 121.03(18) yes
C33 C37 H371 119.1 no
C38 C37 H371 119.8 no
C37 C38 C40 120.13(18) yes
C37 C38 H381 119.9 no
C40 C38 H381 120.0 no
C38 C40 C41 121.42(18) yes
C38 C40 H401 118.9 no
C41 C40 H401 119.6 no
C32 C41 C40 117.12(16) yes
C32 C41 C43 123.14(15) yes
C40 C41 C43 119.74(16) yes
C41 C43 C42 112.44(15) yes
C41 C43 C44 112.65(18) yes
C42 C43 C44 109.31(16) yes
C41 C43 H431 107.6 no
C42 C43 H431 105.2 no
C44 C43 H431 109.3 no
C43 C42 H421 107.2 no
C43 C42 H423 108.4 no
H421 C42 H423 110.9 no
C43 C42 H422 107.6 no
H421 C42 H422 111.0 no
H423 C42 H422 111.6 no
C43 C44 H441 109.6 no
C43 C44 H443 103.3 no
H441 C44 H443 108.7 no
C43 C44 H442 112.9 no
H441 C44 H442 112.0 no
H443 C44 H442 109.9 no
B27 C45 C46 122.77(12) yes
B27 C45 C52 120.47(13) yes
C46 C45 C52 116.76(13) yes
C45 C46 C47 121.70(14) yes
C45 C46 H461 118.1 no
C47 C46 H461 120.1 no
C46 C47 C48 120.29(15) yes
C46 C47 H471 119.6 no
C48 C47 H471 120.0 no
C47 C48 C49 119.46(14) yes
C47 C48 H481 119.3 no
C49 C48 H481 121.2 no
C48 C49 C52 119.98(15) yes
C48 C49 H491 122.0 no
C52 C49 H491 118.0 no
C45 C52 C49 121.78(14) yes
C45 C52 H521 120.3 no
C49 C52 H521 117.9 no
B11 C50 C51 126.81(12) yes
B11 C50 C58 119.55(12) yes
C51 C50 C58 113.14(13) yes
C50 C51 F52 121.14(13) yes
C50 C51 C53 124.44(14) yes
F52 C51 C53 114.40(13) yes
C51 C53 F54 120.87(15) yes
C51 C53 C55 119.57(15) yes
F54 C53 C55 119.56(14) yes
C53 C55 F56 120.28(17) yes
C53 C55 C57 118.72(15) yes
F56 C55 C57 121.00(17) yes
C55 C57 C58 119.54(16) yes
C55 C57 F60 119.64(16) yes
C58 C57 F60 120.81(16) yes
C50 C58 C57 124.54(15) yes
C50 C58 F59 119.14(13) yes
C57 C58 F59 116.32(15) yes
B11 C61 C62 119.00(12) yes
B11 C61 C69 127.85(13) yes
C62 C61 C69 112.60(13) yes
C61 C62 F63 119.11(12) yes
C61 C62 C64 124.64(15) yes
F63 C62 C64 116.25(14) yes
C62 C64 F65 120.69(17) yes
C62 C64 C66 119.57(16) yes
F65 C64 C66 119.74(15) yes
C64 C66 F67 119.93(17) yes
C64 C66 C68 118.84(15) yes
F67 C66 C68 121.23(18) yes
C66 C68 C69 119.75(16) yes
C66 C68 F71 120.07(15) yes
C69 C68 F71 120.18(17) yes
C61 C69 C68 124.51(15) yes
C61 C69 F70 120.55(13) yes
C68 C69 F70 114.91(14) yes
C74 O73 C76 111.60(13) yes
O73 C74 C75 108.33(16) yes
O73 C74 H742 113.2 no
C75 C74 H742 110.8 no
O73 C74 H741 110.5 no
C75 C74 H741 108.9 no
H742 C74 H741 105.0 no
C74 C75 H751 105.4 no
C74 C75 H753 107.7 no
H751 C75 H753 110.7 no
C74 C75 H752 108.9 no
H751 C75 H752 110.7 no
H753 C75 H752 113.2 no
O73 C76 C77 108.17(17) yes
O73 C76 H761 108.9 no
C77 C76 H761 110.3 no
O73 C76 H762 110.1 no
C77 C76 H762 109.1 no
H761 C76 H762 110.2 no
C76 C77 H771 115.2 no
C76 C77 H772 106.0 no
H771 C77 H772 107.5 no
C76 C77 H773 111.1 no
H771 C77 H773 109.8 no
H772 C77 H773 106.7 no

loop_
_geom_bond_atom_site_label_1
_geom_bond_atom_site_label_2
_geom_bond_distance
_geom_bond_publ_flag
F1 C2 1.3549(17) yes
C2 C3 1.378(2) yes
C2 C10 1.393(2) yes
C3 F4 1.3430(18) yes
C3 C5 1.381(2) yes
C5 F6 1.3411(19) yes
C5 C7 1.376(2) yes
C7 F8 1.3438(18) yes
C7 C9 1.386(2) yes
C9 C10 1.394(2) yes
C9 F72 1.3534(18) yes
C10 B11 1.660(2) yes
B11 C12 1.6661(19) yes
B11 C50 1.661(2) yes
B11 C61 1.6499(19) yes
C12 C13 1.5000(18) yes
C12 H121 0.967 no
C12 H122 0.986 no
C13 N14 1.3629(17) yes
C13 C30 1.3894(18) yes
N14 C15 1.4567(17) yes
N14 B27 1.4570(19) yes
C15 C16 1.4061(19) yes
C15 C20 1.4068(18) yes
C16 C17 1.399(2) yes
C16 C24 1.5188(19) yes
C17 C18 1.387(2) yes
C17 H171 0.934 no
C18 C19 1.384(3) yes
C18 H181 0.978 no
C19 C20 1.397(2) yes
C19 H191 0.934 no
C20 C21 1.521(2) yes
C21 C22 1.536(2) yes
C21 C23 1.534(2) yes
C21 H211 0.986 no
C22 H221 0.953 no
C22 H222 0.959 no
C22 H223 0.955 no
C23 H231 0.956 no
C23 H232 0.965 no
C23 H233 0.967 no
C24 C25 1.530(3) yes
C24 C26 1.535(2) yes
C24 H241 0.971 no
C25 H251 0.953 no
C25 H252 0.957 no
C25 H253 0.952 no
C26 H261 0.970 no
C26 H262 0.974 no
C26 H263 0.955 no
B27 N28 1.4571(19) yes
B27 C45 1.579(2) yes
N28 C29 1.3613(18) yes
N28 C32 1.4575(18) yes
C29 C30 1.382(2) yes
C29 C31 1.4983(19) yes
C30 H301 0.939 no
C31 H311 0.943 no
C31 H313 0.956 no
C31 H312 0.970 no
C32 C33 1.394(2) yes
C32 C41 1.404(2) yes
C33 C34 1.515(2) yes
C33 C37 1.398(2) yes
C34 C35 1.529(2) yes
C34 C36 1.533(3) yes
C34 H341 0.991 no
C35 H352 0.971 no
C35 H351 0.941 no
C35 H353 0.975 no
C36 H361 0.969 no
C36 H362 0.981 no
C36 H363 0.971 no
C37 C38 1.390(3) yes
C37 H371 0.908 no
C38 C40 1.379(3) yes
C38 H381 0.907 no
C40 C41 1.387(2) yes
C40 H401 0.933 no
C41 C43 1.531(2) yes
C43 C42 1.525(2) yes
C43 C44 1.529(3) yes
C43 H431 0.999 no
C42 H421 0.954 no
C42 H423 0.943 no
C42 H422 0.951 no
C44 H441 0.963 no
C44 H443 0.983 no
C44 H442 0.960 no
C45 C46 1.402(2) yes
C45 C52 1.405(2) yes
C46 C47 1.389(2) yes
C46 H461 0.924 no
C47 C48 1.386(2) yes
C47 H471 0.939 no
C48 C49 1.388(2) yes
C48 H481 0.923 no
C49 C52 1.392(2) yes
C49 H491 0.920 no
C52 H521 0.919 no
C50 C51 1.387(2) yes
C50 C58 1.393(2) yes
C51 F52 1.3542(17) yes
C51 C53 1.384(2) yes
C53 F54 1.3475(18) yes
C53 C55 1.373(3) yes
C55 F56 1.343(2) yes
C55 C57 1.384(3) yes
C57 C58 1.374(2) yes
C57 F60 1.347(2) yes
C58 F59 1.3470(19) yes
C61 C62 1.396(2) yes
C61 C69 1.394(2) yes
C62 F63 1.3550(19) yes
C62 C64 1.379(2) yes
C64 F65 1.344(2) yes
C64 C66 1.378(3) yes
C66 F67 1.3414(18) yes
C66 C68 1.368(3) yes
C68 C69 1.385(2) yes
C68 F71 1.340(2) yes
C69 F70 1.3506(19) yes
O73 C74 1.416(2) yes
O73 C76 1.420(3) yes
C74 C75 1.502(3) yes
C74 H742 0.966 no
C74 H741 0.992 no
C75 H751 0.983 no
C75 H753 0.962 no
C75 H752 0.950 no
C76 C77 1.501(3) yes
C76 H761 0.977 no
C76 H762 0.990 no
C77 H771 0.969 no
C77 H772 0.977 no
C77 H773 0.946 no

loop_
_geom_hbond_atom_site_label_D
_geom_hbond_atom_site_label_H
_geom_hbond_atom_site_label_A
_geom_hbond_angle_DHA
_geom_hbond_distance_DH
_geom_hbond_distance_HA
_geom_hbond_distance_DA
_geom_hbond_publ_flag
C21 H211 C13 132.24 0.986 2.452 3.199(2) yes
C31 H312 C41 130.96 0.970 2.557 3.276(2) yes
C43 H431 C29 130.36 0.999 2.549 3.286(2) yes

loop_
_platon_squeeze_void_nr
_platon_squeeze_void_average_x
_platon_squeeze_void_average_y
_platon_squeeze_void_average_z
_platon_squeeze_void_volume
_platon_squeeze_void_count_electrons
_platon_squeeze_void_content
1 0.579 -0.030 0.018 192 44 ' '
2 0.079 0.530 0.018 192 44 ' '
3 0.421 0.030 0.518 192 44 ' '
4 0.921 0.470 0.518 192 44 ' '
